data_4320525
loop_
_publ_author_name
'Daniel A. Freedman'
'Daron E. Janzen'
'Kent R. Mann'

_publ_section_title
;
 The Synthesis and Characterization of Potassium
 2,2'-Bipyridinetetranitroruthenate
;
_journal_name_full 'Inorganic Chemistry'
_journal_page_first 6009
_journal_page_last 6016
_journal_paper_doi 10.1021/ic010548m
_journal_volume 40
_journal_year 2001
_chemical_formula_moiety 'C15 H18 K N6 O8.50 Ru'
_chemical_formula_sum 'C15 H18 K N6 O8.5 Ru'
_chemical_formula_weight 558.52
_chemical_name_common 00023
_chemical_name_systematic
;
  ?
;
_space_group_IT_number 15
_symmetry_cell_setting monoclinic
_symmetry_space_group_name_Hall '-C 2yc'
_symmetry_space_group_name_H-M 'C 1 2/c 1'
_atom_sites_solution_hydrogens geom
_atom_sites_solution_primary direct
_atom_sites_solution_secondary difmap
_audit_creation_method SHELXL-97
_cell_angle_alpha 90.00
_cell_angle_beta 128.973(2)
_cell_angle_gamma 90.00
_cell_formula_units_Z 8
_cell_length_a 20.277(2)
_cell_length_b 17.703(2)
_cell_length_c 14.823(2)
_cell_measurement_reflns_used 3165
_cell_measurement_temperature 173(2)
_cell_volume 4136.7(8)
_computing_cell_refinement 'SAINT, Bruker'
_computing_data_collection 'SMART, Bruker'
_computing_data_reduction 'SAINT, Bruker'
_computing_structure_refinement 'SHELXL-97 (Sheldrick, 1997)'
_computing_structure_solution 'SHELXS-97 (Sheldrick, 1990)'
_diffrn_ambient_temperature 173(2)
_diffrn_measured_fraction_theta_full 0.995
_diffrn_measured_fraction_theta_max 0.995
_diffrn_measurement_device_type 'SMART Platform CCD, Bruker'
_diffrn_measurement_method 'omega scans'
_diffrn_radiation_monochromator graphite
_diffrn_radiation_source 'fine-focus sealed tube'
_diffrn_radiation_type MoK\a
_diffrn_radiation_wavelength 0.71073
_diffrn_reflns_av_R_equivalents 0.0464
_diffrn_reflns_av_sigmaI/netI 0.0607
_diffrn_reflns_limit_h_max 24
_diffrn_reflns_limit_h_min -18
_diffrn_reflns_limit_k_max 21
_diffrn_reflns_limit_k_min -20
_diffrn_reflns_limit_l_max 16
_diffrn_reflns_limit_l_min -17
_diffrn_reflns_number 10695
_diffrn_reflns_theta_full 25.06
_diffrn_reflns_theta_max 25.06
_diffrn_reflns_theta_min 1.73
_exptl_absorpt_coefficient_mu 1.019
_exptl_absorpt_correction_T_max 1.0000
_exptl_absorpt_correction_T_min 0.7355
_exptl_absorpt_correction_type multi-scan
_exptl_absorpt_process_details 'SADABS R. Blessing, 1995'
_exptl_crystal_colour red
_exptl_crystal_density_diffrn 1.794
_exptl_crystal_density_method 'not measured'
_exptl_crystal_description needle
_exptl_crystal_F_000 2248
_exptl_crystal_size_max 0.25
_exptl_crystal_size_mid 0.10
_exptl_crystal_size_min 0.05
_refine_diff_density_max 0.606
_refine_diff_density_min -0.444
_refine_diff_density_rms 0.089
_refine_ls_extinction_method none
_refine_ls_goodness_of_fit_ref 0.936
_refine_ls_hydrogen_treatment mixed
_refine_ls_matrix_type full
_refine_ls_number_parameters 349
_refine_ls_number_reflns 3649
_refine_ls_number_restraints 11
_refine_ls_restrained_S_all 1.215
_refine_ls_R_factor_all 0.0559
_refine_ls_R_factor_gt 0.0307
_refine_ls_shift/su_max 0.001
_refine_ls_shift/su_mean 0.000
_refine_ls_structure_factor_coef Fsqd
_refine_ls_weighting_details 'calc w=1/[\s^2^(Fo^2^)+(0.0292P)^2^+0.0000P] where P=(Fo^2^+2Fc^2^)/3'
_refine_ls_weighting_scheme calc
_refine_ls_wR_factor_gt 0.0608
_refine_ls_wR_factor_ref 0.0677
_reflns_number_gt 2671
_reflns_number_total 3649
_reflns_threshold_expression >2sigma(I)
_cod_data_source_file ic010548m_1.cif
_cod_data_source_block 00023
_cod_depositor_comments
;
The following automatic conversions were performed:

'_exptl_absorpt_correction_type' value 'multi-scans' was replaced
with the value 'multi-scan' as specified in the replacement file
'src/cod-tools/trunk/data/replacement-values/replacement_values.lst'.

Automatic conversion script
Id: cif_fix_values 5376 2017-05-30 11:51:03Z andrius 
;
_cod_original_cell_volume 4136.4(7)
_cod_original_formula_sum 'C15 H18 K N6 O8.50 Ru'
_cod_database_code 4320525

loop_
_symmetry_equiv_pos_as_xyz
'x, y, z'
'-x, y, -z+1/2'
'x+1/2, y+1/2, z'
'-x+1/2, y+1/2, -z+1/2'
'-x, -y, -z'
'x, -y, z-1/2'
'-x+1/2, -y+1/2, -z'
'x+1/2, -y+1/2, z-1/2'

loop_
_atom_site_label
_atom_site_type_symbol
_atom_site_fract_x
_atom_site_fract_y
_atom_site_fract_z
_atom_site_U_iso_or_equiv
_atom_site_adp_type
_atom_site_occupancy
_atom_site_symmetry_multiplicity
_atom_site_calc_flag
_atom_site_refinement_flags
_atom_site_disorder_assembly
_atom_site_disorder_group
Ru1 Ru 0.59494(2) 0.71131(2) 0.58398(3) 0.01809(12) Uani 1 1 d . . .
K1 K 0.61974(7) 0.74222(6) 0.32018(9) 0.0268(3) Uani 1 1 d . . .
O4 O 0.4679(2) 0.82818(19) 0.4626(3) 0.0333(9) Uani 1 1 d . . .
N1 N 0.4943(2) 0.6501(2) 0.5524(3) 0.0204(9) Uani 1 1 d . . .
C1 C 0.4123(3) 0.6681(3) 0.4743(4) 0.0260(12) Uani 1 1 d . . .
C11 C 0.6083(4) 0.7549(3) 0.7953(5) 0.0384(15) Uani 1 1 d . . .
O3 O 0.5234(2) 0.80436(17) 0.3808(3) 0.0277(8) Uani 1 1 d . . .
N2 N 0.6576(3) 0.6184(2) 0.6981(3) 0.0220(9) Uani 1 1 d . . .
C2 C 0.3484(4) 0.6240(3) 0.4540(5) 0.0319(14) Uani 1 1 d . . .
N5 N 0.6082(2) 0.7809(2) 0.7114(3) 0.0233(9) Uani 1 1 d . . .
O6 O 0.5077(2) 0.64071(18) 0.3627(3) 0.0280(8) Uani 1 1 d . . .
C3 C 0.3684(4) 0.5584(3) 0.5162(5) 0.0321(13) Uani 1 1 d . . .
O2 O 0.7642(2) 0.77288(19) 0.7294(3) 0.0300(9) Uani 1 1 d . . .
N6 N 0.5802(3) 0.6496(2) 0.4574(3) 0.0218(9) Uani 1 1 d . . .
C4 C 0.4523(4) 0.5389(3) 0.5957(5) 0.0282(13) Uani 1 1 d . . .
O1 O 0.7072(2) 0.7837(2) 0.5502(3) 0.0288(8) Uani 1 1 d . . .
N3 N 0.7010(3) 0.7622(2) 0.6253(3) 0.0217(9) Uani 1 1 d . . .
C5 C 0.5146(3) 0.5846(3) 0.6122(4) 0.0220(11) Uani 1 1 d . . .
N4 N 0.5207(2) 0.7911(2) 0.4628(3) 0.0235(9) Uani 1 1 d . . .
C6 C 0.6056(3) 0.5657(3) 0.6907(4) 0.0214(11) Uani 1 1 d . . .
C7 C 0.6382(4) 0.4983(3) 0.7528(5) 0.0314(13) Uani 1 1 d . . .
C8 C 0.7239(4) 0.4842(3) 0.8221(5) 0.0366(15) Uani 1 1 d . . .
C9 C 0.7762(4) 0.5379(3) 0.8291(5) 0.0335(14) Uani 1 1 d . . .
C10 C 0.7411(3) 0.6040(3) 0.7666(4) 0.0283(13) Uani 1 1 d . . .
C12 C 0.6153(5) 0.8022(4) 0.8758(6) 0.057(2) Uani 1 1 d . . .
C13 C 0.6219(4) 0.8785(4) 0.8703(5) 0.0450(16) Uani 1 1 d . . .
C14 C 0.6228(4) 0.9067(3) 0.7843(5) 0.0343(14) Uani 1 1 d . . .
C15 C 0.6161(3) 0.8564(3) 0.7083(5) 0.0297(13) Uani 1 1 d . . .
O5 O 0.6416(2) 0.62077(18) 0.4678(3) 0.0284(8) Uani 1 1 d . . .
H1 H 0.398(3) 0.713(3) 0.431(4) 0.028(13) Uiso 1 1 d . . .
H2 H 0.301(3) 0.635(3) 0.408(5) 0.031(17) Uiso 1 1 d . . .
H3 H 0.324(3) 0.530(3) 0.500(4) 0.029(14) Uiso 1 1 d . . .
H4 H 0.468(3) 0.498(2) 0.638(4) 0.009(12) Uiso 1 1 d . . .
H7 H 0.604(3) 0.472(3) 0.748(4) 0.016(14) Uiso 1 1 d . . .
H8 H 0.743(3) 0.439(3) 0.858(5) 0.048(18) Uiso 1 1 d . . .
H9 H 0.831(4) 0.530(3) 0.869(5) 0.051(19) Uiso 1 1 d . . .
H10 H 0.777(3) 0.641(3) 0.775(4) 0.034(15) Uiso 1 1 d . . .
H11 H 0.602(3) 0.702(2) 0.798(3) 0.010(11) Uiso 1 1 d . . .
H12 H 0.622(4) 0.784(4) 0.938(6) 0.08(2) Uiso 1 1 d . . .
H13 H 0.627(4) 0.912(3) 0.924(5) 0.060(19) Uiso 1 1 d . . .
H14 H 0.623(3) 0.965(3) 0.770(4) 0.027(13) Uiso 1 1 d . . .
H15 H 0.616(3) 0.873(2) 0.653(4) 0.014(13) Uiso 1 1 d . . .
O9 O 0.6769(3) 0.8944(2) 0.3583(4) 0.0437(10) Uani 1 1 d D . .
H9B H 0.654(3) 0.906(3) 0.393(5) 0.06(2) Uiso 1 1 d D . .
H9A H 0.7327(10) 0.896(4) 0.419(4) 0.09(3) Uiso 1 1 d D . .
O8 O 0.5486(3) 0.9563(2) 0.3713(4) 0.0574(12) Uani 1 1 d D . .
H8B H 0.5288 0.9657 0.4102 0.086 Uiso 0.50 1 d PRD . .
H8A H 0.5048 0.9532 0.2949 0.086 Uiso 1 1 d RD . .
H8C H 0.5773 0.9125 0.3962 0.086 Uiso 0.50 1 d PRD . .
O7 O 0.4910(17) 0.9835(7) 0.489(2) 0.060(4) Uani 0.50 1 d PD A -1
H7B H 0.4838 0.9359 0.4810 0.090 Uiso 0.50 1 d PRD A -1
H7A H 0.4908 1.0031 0.5448 0.090 Uiso 0.50 1 d PRD A -1

loop_
_atom_site_aniso_label
_atom_site_aniso_U_11
_atom_site_aniso_U_22
_atom_site_aniso_U_33
_atom_site_aniso_U_23
_atom_site_aniso_U_13
_atom_site_aniso_U_12
Ru1 0.0196(2) 0.0165(2) 0.0182(2) -0.00065(18) 0.01182(18) -0.00089(19)
K1 0.0233(6) 0.0318(7) 0.0253(6) 0.0006(5) 0.0153(6) 0.0001(5)
O4 0.029(2) 0.030(2) 0.041(2) 0.0046(17) 0.022(2) 0.0077(17)
N1 0.022(2) 0.019(2) 0.019(2) -0.0002(17) 0.012(2) 0.0005(18)
C1 0.026(3) 0.023(3) 0.026(3) 0.002(2) 0.015(3) -0.002(2)
C11 0.062(4) 0.025(3) 0.042(4) -0.002(3) 0.040(4) -0.003(3)
O3 0.035(2) 0.024(2) 0.027(2) 0.0040(15) 0.0209(19) 0.0011(16)
N2 0.024(3) 0.023(2) 0.019(2) -0.0006(17) 0.013(2) 0.0035(19)
C2 0.021(3) 0.036(4) 0.031(3) 0.004(3) 0.013(3) -0.001(3)
N5 0.021(2) 0.023(3) 0.025(2) -0.0020(19) 0.014(2) -0.0006(19)
O6 0.028(2) 0.024(2) 0.0179(19) -0.0025(15) 0.0077(18) 0.0002(16)
C3 0.032(4) 0.024(3) 0.040(4) -0.005(3) 0.023(3) -0.011(3)
O2 0.024(2) 0.041(2) 0.020(2) -0.0091(16) 0.0117(18) -0.0070(17)
N6 0.026(3) 0.013(2) 0.021(2) 0.0028(17) 0.013(2) -0.0019(18)
C4 0.036(4) 0.018(3) 0.031(3) 0.004(2) 0.021(3) 0.000(3)
O1 0.027(2) 0.035(2) 0.0261(19) 0.0006(16) 0.0178(18) -0.0053(17)
N3 0.023(2) 0.017(2) 0.024(2) -0.0049(17) 0.014(2) 0.0001(17)
C5 0.029(3) 0.016(3) 0.023(3) -0.001(2) 0.016(3) -0.001(2)
N4 0.026(2) 0.016(2) 0.027(2) -0.0044(19) 0.016(2) -0.005(2)
C6 0.027(3) 0.016(3) 0.024(3) -0.002(2) 0.018(3) 0.000(2)
C7 0.036(4) 0.025(3) 0.035(3) 0.001(3) 0.024(3) -0.001(3)
C8 0.044(4) 0.025(3) 0.035(3) 0.010(3) 0.021(3) 0.015(3)
C9 0.029(4) 0.042(4) 0.024(3) 0.008(3) 0.015(3) 0.012(3)
C10 0.022(3) 0.032(3) 0.023(3) 0.000(2) 0.011(3) 0.000(3)
C12 0.102(6) 0.042(4) 0.050(4) -0.001(3) 0.059(5) 0.000(4)
C13 0.062(5) 0.041(4) 0.042(4) -0.009(3) 0.038(4) 0.004(3)
C14 0.036(4) 0.025(3) 0.036(3) -0.004(3) 0.020(3) 0.006(3)
C15 0.029(3) 0.031(3) 0.030(3) 0.000(3) 0.019(3) -0.002(2)
O5 0.028(2) 0.026(2) 0.040(2) -0.0058(16) 0.0254(19) 0.0001(16)
O9 0.041(3) 0.046(3) 0.043(3) 0.006(2) 0.026(3) 0.001(2)
O8 0.068(3) 0.036(3) 0.071(3) 0.000(2) 0.045(3) 0.001(2)
O7 0.085(12) 0.026(11) 0.080(10) 0.010(10) 0.057(10) 0.007(10)

loop_
_atom_type_symbol
_atom_type_description
_atom_type_scat_dispersion_real
_atom_type_scat_dispersion_imag
_atom_type_scat_source
C C 0.0033 0.0016 'International Tables Vol C Tables 4.2.6.8 and 6.1.1.4'
H H 0.0000 0.0000 'International Tables Vol C Tables 4.2.6.8 and 6.1.1.4'
N N 0.0061 0.0033 'International Tables Vol C Tables 4.2.6.8 and 6.1.1.4'
O O 0.0106 0.0060 'International Tables Vol C Tables 4.2.6.8 and 6.1.1.4'
K K 0.2009 0.2494 'International Tables Vol C Tables 4.2.6.8 and 6.1.1.4'
Ru Ru -1.2594 0.8363 'International Tables Vol C Tables 4.2.6.8 and 6.1.1.4'

loop_
_geom_angle_atom_site_label_1
_geom_angle_atom_site_label_2
_geom_angle_atom_site_label_3
_geom_angle
_geom_angle_site_symmetry_1
_geom_angle_site_symmetry_3
_geom_angle_publ_flag
N4 Ru1 N6 87.70(15) . . ?
N4 Ru1 N3 90.76(15) . . ?
N6 Ru1 N3 91.69(16) . . ?
N4 Ru1 N1 95.01(15) . . ?
N6 Ru1 N1 87.60(15) . . ?
N3 Ru1 N1 174.15(15) . . ?
N4 Ru1 N2 172.15(15) . . ?
N6 Ru1 N2 89.21(15) . . ?
N3 Ru1 N2 96.54(16) . . ?
N1 Ru1 N2 77.64(15) . . ?
N4 Ru1 N5 89.55(15) . . ?
N6 Ru1 N5 177.13(15) . . ?
N3 Ru1 N5 87.52(15) . . ?
N1 Ru1 N5 93.46(14) . . ?
N2 Ru1 N5 93.62(14) . . ?
O3 K1 O1 130.20(10) 2_655 . ?
O3 K1 O1 145.47(10) 2_655 7_666 ?
O1 K1 O1 69.00(11) . 7_666 ?
O3 K1 O3 73.81(11) 2_655 . ?
O1 K1 O3 62.83(10) . . ?
O1 K1 O3 131.81(10) 7_666 . ?
O3 K1 O9 81.80(11) 2_655 . ?
O1 K1 O9 68.90(11) . . ?
O1 K1 O9 80.77(12) 7_666 . ?
O3 K1 O9 81.10(11) . . ?
O3 K1 O2 103.55(10) 2_655 7_666 ?
O1 K1 O2 110.13(10) . 7_666 ?
O1 K1 O2 44.24(9) 7_666 7_666 ?
O3 K1 O2 162.07(10) . 7_666 ?
O9 K1 O2 80.96(12) . 7_666 ?
O3 K1 O5 131.92(11) 2_655 . ?
O1 K1 O5 65.92(10) . . ?
O1 K1 O5 80.15(10) 7_666 . ?
O3 K1 O5 81.78(9) . . ?
O9 K1 O5 134.67(11) . . ?
O2 K1 O5 111.22(10) 7_666 . ?
O3 K1 O6 61.68(9) 2_655 2_655 ?
O1 K1 O6 144.66(10) . 2_655 ?
O1 K1 O6 122.53(10) 7_666 2_655 ?
O3 K1 O6 98.62(10) . 2_655 ?
O9 K1 O6 141.53(11) . 2_655 ?
O2 K1 O6 95.41(10) 7_666 2_655 ?
O5 K1 O6 82.50(10) . 2_655 ?
O3 K1 N6 112.97(11) 2_655 . ?
O1 K1 N6 63.93(10) . . ?
O1 K1 N6 101.26(11) 7_666 . ?
O3 K1 N6 58.72(10) . . ?
O9 K1 N6 127.90(12) . . ?
O2 K1 N6 135.26(11) 7_666 . ?
O5 K1 N6 24.08(9) . . ?
O6 K1 N6 80.75(10) 2_655 . ?
O3 K1 N3 122.67(11) 2_655 7_666 ?
O1 K1 N3 87.12(10) . 7_666 ?
O1 K1 N3 22.97(9) 7_666 7_666 ?
O3 K1 N3 146.26(10) . 7_666 ?
O9 K1 N3 73.51(12) . 7_666 ?
O2 K1 N3 23.11(9) 7_666 7_666 ?
O5 K1 N3 100.49(10) . 7_666 ?
O6 K1 N3 115.09(10) 2_655 7_666 ?
N6 K1 N3 123.17(11) . 7_666 ?
O3 K1 O6 92.34(10) 2_655 . ?
O1 K1 O6 83.82(9) . . ?
O1 K1 O6 120.44(10) 7_666 . ?
O3 K1 O6 56.55(9) . . ?
O9 K1 O6 136.97(11) . . ?
O2 K1 O6 141.16(10) 7_666 . ?
O5 K1 O6 40.30(9) . . ?
O6 K1 O6 61.30(11) 2_655 . ?
N6 K1 O6 22.53(9) . . ?
N3 K1 O6 139.51(10) 7_666 . ?
O3 K1 N4 20.96(9) 2_655 2_655 ?
O1 K1 N4 147.70(10) . 2_655 ?
O1 K1 N4 127.70(10) 7_666 2_655 ?
O3 K1 N4 94.75(10) . 2_655 ?
O9 K1 N4 85.64(11) . 2_655 ?
O2 K1 N4 83.89(10) 7_666 2_655 ?
O5 K1 N4 137.46(10) . 2_655 ?
O6 K1 N4 55.94(10) 2_655 2_655 ?
N6 K1 N4 126.06(11) . 2_655 ?
N3 K1 N4 104.90(10) 7_666 2_655 ?
O6 K1 N4 103.63(9) . 2_655 ?
C1 N1 C5 118.0(4) . . ?
C1 N1 Ru1 125.4(3) . . ?
C5 N1 Ru1 116.5(3) . . ?
N1 C1 C2 122.9(5) . . ?
N5 C11 C12 122.4(6) . . ?
N4 O3 K1 108.1(2) . 2_655 ?
N4 O3 K1 133.1(3) . . ?
K1 O3 K1 88.27(10) 2_655 . ?
C10 N2 C6 118.4(4) . . ?
C10 N2 Ru1 126.2(3) . . ?
C6 N2 Ru1 115.1(3) . . ?
C1 C2 C3 119.6(6) . . ?
C11 N5 C15 116.5(5) . . ?
C11 N5 Ru1 123.9(4) . . ?
C15 N5 Ru1 119.7(3) . . ?
N6 O6 K1 134.2(3) . 2_655 ?
N6 O6 K1 71.1(2) . . ?
K1 O6 K1 78.31(9) 2_655 . ?
C4 C3 C2 118.1(5) . . ?
N3 O2 K1 92.3(2) . 7_666 ?
O6 N6 O5 117.4(4) . . ?
O6 N6 Ru1 119.5(3) . . ?
O5 N6 Ru1 123.1(3) . . ?
O6 N6 K1 86.4(2) . . ?
O5 N6 K1 69.6(2) . . ?
Ru1 N6 K1 112.12(14) . . ?
C3 C4 C5 120.3(5) . . ?
N3 O1 K1 131.8(3) . . ?
N3 O1 K1 97.1(2) . 7_666 ?
K1 O1 K1 111.00(11) . 7_666 ?
O2 N3 O1 116.8(4) . . ?
O2 N3 Ru1 120.4(3) . . ?
O1 N3 Ru1 122.8(3) . . ?
O2 N3 K1 64.6(2) . 7_666 ?
O1 N3 K1 59.9(2) . 7_666 ?
Ru1 N3 K1 152.14(16) . 7_666 ?
N1 C5 C4 121.1(5) . . ?
N1 C5 C6 115.1(4) . . ?
C4 C5 C6 123.8(4) . . ?
O4 N4 O3 116.8(4) . . ?
O4 N4 Ru1 121.6(3) . . ?
O3 N4 Ru1 121.5(3) . . ?
O4 N4 K1 94.6(3) . 2_655 ?
O3 N4 K1 51.0(2) . 2_655 ?
Ru1 N4 K1 119.93(15) . 2_655 ?
N2 C6 C7 120.8(5) . . ?
N2 C6 C5 115.5(4) . . ?
C7 C6 C5 123.7(5) . . ?
C8 C7 C6 120.1(5) . . ?
C7 C8 C9 118.8(6) . . ?
C8 C9 C10 119.1(6) . . ?
N2 C10 C9 122.9(5) . . ?
C13 C12 C11 120.4(6) . . ?
C12 C13 C14 118.2(6) . . ?
C15 C14 C13 118.1(6) . . ?
N5 C15 C14 124.4(5) . . ?
N6 O5 K1 86.4(2) . . ?

loop_
_geom_bond_atom_site_label_1
_geom_bond_atom_site_label_2
_geom_bond_distance
_geom_bond_site_symmetry_2
_geom_bond_publ_flag
Ru1 N4 2.022(4) . ?
Ru1 N6 2.024(4) . ?
Ru1 N3 2.038(4) . ?
Ru1 N1 2.087(4) . ?
Ru1 N2 2.116(4) . ?
Ru1 N5 2.125(4) . ?
K1 O3 2.762(3) 2_655 ?
K1 O1 2.776(3) . ?
K1 O1 2.781(3) 7_666 ?
K1 O3 2.836(3) . ?
K1 O9 2.846(4) . ?
K1 O2 2.884(3) 7_666 ?
K1 O5 2.896(4) . ?
K1 O6 2.906(3) 2_655 ?
K1 N6 3.085(4) . ?
K1 N3 3.190(4) 7_666 ?
K1 O6 3.255(4) . ?
K1 N4 3.380(4) 2_655 ?
O4 N4 1.254(5) . ?
N1 C1 1.337(6) . ?
N1 C5 1.357(6) . ?
C1 C2 1.373(7) . ?
C11 N5 1.326(6) . ?
C11 C12 1.389(8) . ?
O3 N4 1.272(5) . ?
O3 K1 2.762(3) 2_655 ?
N2 C10 1.342(6) . ?
N2 C6 1.359(6) . ?
C2 C3 1.375(7) . ?
N5 C15 1.351(6) . ?
O6 N6 1.250(5) . ?
O6 K1 2.906(3) 2_655 ?
C3 C4 1.372(7) . ?
O2 N3 1.253(5) . ?
O2 K1 2.884(3) 7_666 ?
N6 O5 1.261(5) . ?
C4 C5 1.386(7) . ?
O1 N3 1.255(5) . ?
O1 K1 2.781(3) 7_666 ?
N3 K1 3.190(4) 7_666 ?
C5 C6 1.473(7) . ?
N4 K1 3.380(4) 2_655 ?
C6 C7 1.394(7) . ?
C7 C8 1.375(8) . ?
C8 C9 1.380(8) . ?
C9 C10 1.380(7) . ?
C12 C13 1.365(8) . ?
C13 C14 1.379(8) . ?
C14 C15 1.375(7) . ?

loop_
_geom_hbond_atom_site_label_D
_geom_hbond_atom_site_label_H
_geom_hbond_atom_site_label_A
_geom_hbond_distance_DH
_geom_hbond_distance_HA
_geom_hbond_distance_DA
_geom_hbond_angle_DHA
_geom_hbond_site_symmetry_A
O9 H9B O8 0.8999(14) 2.15(3) 2.939(6) 146(5) .
O9 H9A O5 0.9000(15) 2.005(19) 2.886(6) 166(7) 7_666
O8 H8B O7 0.90 1.78 2.68(3) 179.1 .
O8 H8B O7 0.90 1.99 2.86(2) 161.0 5_676
O8 H8A O8 0.90 1.97 2.811(9) 154.6 2_655
O7 H7B O4 0.85 1.92 2.775(11) 179.7 .
O8 H8C O3 0.90 2.14 2.758(5) 124.9 .
O8 H8C O9 0.90 2.43 2.939(6) 115.9 .
O7 H7A O8 0.90 1.99 2.86(2) 162.0 5_676

loop_
_geom_torsion_atom_site_label_1
_geom_torsion_atom_site_label_2
_geom_torsion_atom_site_label_3
_geom_torsion_atom_site_label_4
_geom_torsion
_geom_torsion_site_symmetry_1
_geom_torsion_site_symmetry_2
_geom_torsion_site_symmetry_3
_geom_torsion_site_symmetry_4
_geom_torsion_publ_flag
N4 Ru1 N1 C1 -0.6(4) . . . . ?
N6 Ru1 N1 C1 -88.1(4) . . . . ?
N3 Ru1 N1 C1 -171.3(13) . . . . ?
N2 Ru1 N1 C1 -177.8(4) . . . . ?
N5 Ru1 N1 C1 89.2(4) . . . . ?
N4 Ru1 N1 C5 175.6(3) . . . . ?
N6 Ru1 N1 C5 88.2(3) . . . . ?
N3 Ru1 N1 C5 5.0(16) . . . . ?
N2 Ru1 N1 C5 -1.6(3) . . . . ?
N5 Ru1 N1 C5 -94.5(3) . . . . ?
C5 N1 C1 C2 1.1(7) . . . . ?
Ru1 N1 C1 C2 177.4(4) . . . . ?
O3 K1 O3 N4 157.3(4) 2_655 . . . ?
O1 K1 O3 N4 -48.0(3) . . . . ?
O1 K1 O3 N4 -49.7(4) 7_666 . . . ?
O9 K1 O3 N4 -118.7(4) . . . . ?
O2 K1 O3 N4 -118.7(4) 7_666 . . . ?
O5 K1 O3 N4 19.1(4) . . . . ?
O6 K1 O3 N4 100.2(4) 2_655 . . . ?
N6 K1 O3 N4 26.6(3) . . . . ?
N3 K1 O3 N4 -77.5(4) 7_666 . . . ?
O6 K1 O3 N4 53.2(3) . . . . ?
N4 K1 O3 N4 156.4(4) 2_655 . . . ?
O3 K1 O3 K1 43.94(12) 2_655 . . 2_655 ?
O1 K1 O3 K1 -161.30(12) . . . 2_655 ?
O1 K1 O3 K1 -163.04(10) 7_666 . . 2_655 ?
O9 K1 O3 K1 127.93(12) . . . 2_655 ?
O2 K1 O3 K1 127.9(3) 7_666 . . 2_655 ?
O5 K1 O3 K1 -94.20(9) . . . 2_655 ?
O6 K1 O3 K1 -13.13(10) 2_655 . . 2_655 ?
N6 K1 O3 K1 -86.74(11) . . . 2_655 ?
N3 K1 O3 K1 169.20(15) 7_666 . . 2_655 ?
O6 K1 O3 K1 -60.11(9) . . . 2_655 ?
N4 K1 O3 K1 43.10(10) 2_655 . . 2_655 ?
N4 Ru1 N2 C10 155.9(10) . . . . ?
N6 Ru1 N2 C10 89.0(4) . . . . ?
N3 Ru1 N2 C10 -2.6(4) . . . . ?
N1 Ru1 N2 C10 176.8(4) . . . . ?
N5 Ru1 N2 C10 -90.5(4) . . . . ?
N4 Ru1 N2 C6 -17.3(13) . . . . ?
N6 Ru1 N2 C6 -84.1(3) . . . . ?
N3 Ru1 N2 C6 -175.7(3) . . . . ?
N1 Ru1 N2 C6 3.6(3) . . . . ?
N5 Ru1 N2 C6 96.4(3) . . . . ?
N1 C1 C2 C3 0.4(8) . . . . ?
C12 C11 N5 C15 0.6(8) . . . . ?
C12 C11 N5 Ru1 -178.6(5) . . . . ?
N4 Ru1 N5 C11 140.6(4) . . . . ?
N6 Ru1 N5 C11 157(3) . . . . ?
N3 Ru1 N5 C11 -128.6(4) . . . . ?
N1 Ru1 N5 C11 45.7(4) . . . . ?
N2 Ru1 N5 C11 -32.2(4) . . . . ?
N4 Ru1 N5 C15 -38.5(4) . . . . ?
N6 Ru1 N5 C15 -22(3) . . . . ?
N3 Ru1 N5 C15 52.3(4) . . . . ?
N1 Ru1 N5 C15 -133.5(4) . . . . ?
N2 Ru1 N5 C15 148.7(4) . . . . ?
O3 K1 O6 N6 -157.0(2) 2_655 . . . ?
O1 K1 O6 N6 -26.8(2) . . . . ?
O1 K1 O6 N6 34.4(3) 7_666 . . . ?
O3 K1 O6 N6 -88.2(3) . . . . ?
O9 K1 O6 N6 -76.5(3) . . . . ?
O2 K1 O6 N6 87.9(3) 7_666 . . . ?
O5 K1 O6 N6 32.7(2) . . . . ?
O6 K1 O6 N6 147.3(3) 2_655 . . . ?
N3 K1 O6 N6 51.4(3) 7_666 . . . ?
N4 K1 O6 N6 -174.9(2) 2_655 . . . ?
O3 K1 O6 K1 -11.53(9) 2_655 . . 2_655 ?
O1 K1 O6 K1 118.66(9) . . . 2_655 ?
O1 K1 O6 K1 179.86(9) 7_666 . . 2_655 ?
O3 K1 O6 K1 57.28(9) . . . 2_655 ?
O9 K1 O6 K1 68.95(16) . . . 2_655 ?
O2 K1 O6 K1 -126.66(14) 7_666 . . 2_655 ?
O5 K1 O6 K1 178.21(15) . . . 2_655 ?
O6 K1 O6 K1 -67.23(11) 2_655 . . 2_655 ?
N6 K1 O6 K1 145.5(3) . . . 2_655 ?
N3 K1 O6 K1 -163.16(13) 7_666 . . 2_655 ?
N4 K1 O6 K1 -29.40(10) 2_655 . . 2_655 ?
C1 C2 C3 C4 -1.0(8) . . . . ?
K1 O6 N6 O5 -115.5(4) 2_655 . . . ?
K1 O6 N6 O5 -64.7(3) . . . . ?
K1 O6 N6 Ru1 62.7(4) 2_655 . . . ?
K1 O6 N6 Ru1 113.4(3) . . . . ?
K1 O6 N6 K1 -50.7(3) 2_655 . . . ?
N4 Ru1 N6 O6 -47.9(3) . . . . ?
N3 Ru1 N6 O6 -138.6(3) . . . . ?
N1 Ru1 N6 O6 47.2(3) . . . . ?
N2 Ru1 N6 O6 124.8(3) . . . . ?
N5 Ru1 N6 O6 -65(3) . . . . ?
N4 Ru1 N6 O5 130.1(3) . . . . ?
N3 Ru1 N6 O5 39.4(3) . . . . ?
N1 Ru1 N6 O5 -134.8(3) . . . . ?
N2 Ru1 N6 O5 -57.1(3) . . . . ?
N5 Ru1 N6 O5 113(3) . . . . ?
N4 Ru1 N6 K1 50.78(17) . . . . ?
N3 Ru1 N6 K1 -39.92(18) . . . . ?
N1 Ru1 N6 K1 145.90(17) . . . . ?
N2 Ru1 N6 K1 -136.44(17) . . . . ?
N5 Ru1 N6 K1 34(3) . . . . ?
O3 K1 N6 O6 25.1(3) 2_655 . . . ?
O1 K1 N6 O6 150.0(3) . . . . ?
O1 K1 N6 O6 -150.2(2) 7_666 . . . ?
O3 K1 N6 O6 77.3(2) . . . . ?
O9 K1 N6 O6 122.8(2) . . . . ?
O2 K1 N6 O6 -117.1(2) 7_666 . . . ?
O5 K1 N6 O6 -121.0(4) . . . . ?
O6 K1 N6 O6 -28.7(2) 2_655 . . . ?
N3 K1 N6 O6 -142.7(2) 7_666 . . . ?
N4 K1 N6 O6 6.2(3) 2_655 . . . ?
O3 K1 N6 O5 146.1(2) 2_655 . . . ?
O1 K1 N6 O5 -88.9(3) . . . . ?
O1 K1 N6 O5 -29.2(3) 7_666 . . . ?
O3 K1 N6 O5 -161.6(3) . . . . ?
O9 K1 N6 O5 -116.2(3) . . . . ?
O2 K1 N6 O5 4.0(3) 7_666 . . . ?
O6 K1 N6 O5 92.3(2) 2_655 . . . ?
N3 K1 N6 O5 -21.7(3) 7_666 . . . ?
O6 K1 N6 O5 121.0(4) . . . . ?
N4 K1 N6 O5 127.2(2) 2_655 . . . ?
O3 K1 N6 Ru1 -95.39(18) 2_655 . . . ?
O1 K1 N6 Ru1 29.58(15) . . . . ?
O1 K1 N6 Ru1 89.30(18) 7_666 . . . ?
O3 K1 N6 Ru1 -43.11(15) . . . . ?
O9 K1 N6 Ru1 2.3(3) . . . . ?
O2 K1 N6 Ru1 122.48(17) 7_666 . . . ?
O5 K1 N6 Ru1 118.5(3) . . . . ?
O6 K1 N6 Ru1 -149.16(19) 2_655 . . . ?
N3 K1 N6 Ru1 96.83(18) 7_666 . . . ?
O6 K1 N6 Ru1 -120.5(3) . . . . ?
N4 K1 N6 Ru1 -114.30(17) 2_655 . . . ?
C2 C3 C4 C5 0.1(8) . . . . ?
O3 K1 O1 N3 92.4(4) 2_655 . . . ?
O1 K1 O1 N3 -121.4(4) 7_666 . . . ?
O3 K1 O1 N3 60.0(4) . . . . ?
O9 K1 O1 N3 150.6(4) . . . . ?
O2 K1 O1 N3 -138.1(4) 7_666 . . . ?
O5 K1 O1 N3 -33.1(4) . . . . ?
O6 K1 O1 N3 -4.4(5) 2_655 . . . ?
N6 K1 O1 N3 -6.5(3) . . . . ?
N3 K1 O1 N3 -135.9(3) 7_666 . . . ?
O6 K1 O1 N3 4.6(4) . . . . ?
N4 K1 O1 N3 110.4(4) 2_655 . . . ?
O3 K1 O1 K1 -146.19(13) 2_655 . . 7_666 ?
O1 K1 O1 K1 0.0 7_666 . . 7_666 ?
O3 K1 O1 K1 -178.61(16) . . . 7_666 ?
O9 K1 O1 K1 -87.94(14) . . . 7_666 ?
O2 K1 O1 K1 -16.65(15) 7_666 . . 7_666 ?
O5 K1 O1 K1 88.33(13) . . . 7_666 ?
O6 K1 O1 K1 117.02(17) 2_655 . . 7_666 ?
N6 K1 O1 K1 114.88(15) . . . 7_666 ?
N3 K1 O1 K1 -14.51(12) 7_666 . . 7_666 ?
O6 K1 O1 K1 125.98(12) . . . 7_666 ?
N4 K1 O1 K1 -128.22(18) 2_655 . . 7_666 ?
K1 O2 N3 O1 -30.6(4) 7_666 . . . ?
K1 O2 N3 Ru1 148.9(2) 7_666 . . . ?
K1 O1 N3 O2 158.7(3) . . . . ?
K1 O1 N3 O2 32.1(4) 7_666 . . . ?
K1 O1 N3 Ru1 -20.8(5) . . . . ?
K1 O1 N3 Ru1 -147.4(2) 7_666 . . . ?
K1 O1 N3 K1 126.6(3) . . . 7_666 ?
N4 Ru1 N3 O2 133.6(3) . . . . ?
N6 Ru1 N3 O2 -138.7(3) . . . . ?
N1 Ru1 N3 O2 -55.7(16) . . . . ?
N2 Ru1 N3 O2 -49.3(3) . . . . ?
N5 Ru1 N3 O2 44.1(3) . . . . ?
N4 Ru1 N3 O1 -46.9(3) . . . . ?
N6 Ru1 N3 O1 40.8(4) . . . . ?
N1 Ru1 N3 O1 123.7(14) . . . . ?
N2 Ru1 N3 O1 130.2(3) . . . . ?
N5 Ru1 N3 O1 -136.5(3) . . . . ?
N4 Ru1 N3 K1 -133.7(4) . . . 7_666 ?
N6 Ru1 N3 K1 -46.0(4) . . . 7_666 ?
N1 Ru1 N3 K1 36.9(17) . . . 7_666 ?
N2 Ru1 N3 K1 43.4(4) . . . 7_666 ?
N5 Ru1 N3 K1 136.7(4) . . . 7_666 ?
C1 N1 C5 C4 -2.0(7) . . . . ?
Ru1 N1 C5 C4 -178.6(4) . . . . ?
C1 N1 C5 C6 176.0(4) . . . . ?
Ru1 N1 C5 C6 -0.6(5) . . . . ?
C3 C4 C5 N1 1.4(8) . . . . ?
C3 C4 C5 C6 -176.4(5) . . . . ?
K1 O3 N4 O4 -72.9(4) 2_655 . . . ?
K1 O3 N4 O4 -178.0(3) . . . . ?
K1 O3 N4 Ru1 104.9(3) 2_655 . . . ?
K1 O3 N4 Ru1 -0.3(5) . . . . ?
K1 O3 N4 K1 -105.2(3) . . . 2_655 ?
N6 Ru1 N4 O4 142.3(4) . . . . ?
N3 Ru1 N4 O4 -126.0(3) . . . . ?
N1 Ru1 N4 O4 54.9(4) . . . . ?
N2 Ru1 N4 O4 75.4(12) . . . . ?
N5 Ru1 N4 O4 -38.5(3) . . . . ?
N6 Ru1 N4 O3 -35.3(3) . . . . ?
N3 Ru1 N4 O3 56.4(3) . . . . ?
N1 Ru1 N4 O3 -122.7(3) . . . . ?
N2 Ru1 N4 O3 -102.2(11) . . . . ?
N5 Ru1 N4 O3 143.9(3) . . . . ?
N6 Ru1 N4 K1 24.78(18) . . . 2_655 ?
N3 Ru1 N4 K1 116.45(17) . . . 2_655 ?
N1 Ru1 N4 K1 -62.60(18) . . . 2_655 ?
N2 Ru1 N4 K1 -42.1(12) . . . 2_655 ?
N5 Ru1 N4 K1 -156.04(17) . . . 2_655 ?
C10 N2 C6 C7 0.0(7) . . . . ?
Ru1 N2 C6 C7 173.7(4) . . . . ?
C10 N2 C6 C5 -178.7(4) . . . . ?
Ru1 N2 C6 C5 -5.1(5) . . . . ?
N1 C5 C6 N2 3.8(6) . . . . ?
C4 C5 C6 N2 -178.3(4) . . . . ?
N1 C5 C6 C7 -174.9(5) . . . . ?
C4 C5 C6 C7 3.0(8) . . . . ?
N2 C6 C7 C8 -0.3(8) . . . . ?
C5 C6 C7 C8 178.3(5) . . . . ?
C6 C7 C8 C9 0.3(8) . . . . ?
C7 C8 C9 C10 0.1(8) . . . . ?
C6 N2 C10 C9 0.4(7) . . . . ?
Ru1 N2 C10 C9 -172.5(4) . . . . ?
C8 C9 C10 N2 -0.4(8) . . . . ?
N5 C11 C12 C13 0.5(11) . . . . ?
C11 C12 C13 C14 -1.1(10) . . . . ?
C12 C13 C14 C15 0.7(9) . . . . ?
C11 N5 C15 C14 -1.0(8) . . . . ?
Ru1 N5 C15 C14 178.2(4) . . . . ?
C13 C14 C15 N5 0.4(9) . . . . ?
O6 N6 O5 K1 74.4(3) . . . . ?
Ru1 N6 O5 K1 -103.7(3) . . . . ?
O3 K1 O5 N6 -43.7(3) 2_655 . . . ?
O1 K1 O5 N6 79.6(2) . . . . ?
O1 K1 O5 N6 150.9(3) 7_666 . . . ?
O3 K1 O5 N6 15.8(2) . . . . ?
O9 K1 O5 N6 84.5(3) . . . . ?
O2 K1 O5 N6 -177.0(2) 7_666 . . . ?
O6 K1 O5 N6 -84.1(2) 2_655 . . . ?
N3 K1 O5 N6 161.7(2) 7_666 . . . ?
O6 K1 O5 N6 -30.5(2) . . . . ?
N4 K1 O5 N6 -72.3(3) 2_655 . . . ?
